data_7014145
loop_
_publ_author_name
'Monkowius, Uwe V.'
'Nogai, Stefan'
'Schmidbaur, Hubert'

_publ_section_title
;
 Unsuccessful/successful attempts to produce
 penta(heteroaryl)-phosphoranes/-arsoranes R5E (E = P, As; R = 2-furyl,
 2-thienyl).
;
_journal_issue 10
_journal_name_full 'Dalton transactions (Cambridge, England : 2003)'
_journal_page_first 1610
_journal_page_last 1617
_journal_paper_doi 10.1039/b401988a
_journal_year 2004
_chemical_formula_sum 'C19 H16 N O2 P S4'
_chemical_formula_weight 449.54
_chemical_name_systematic
;
?
;
_space_group_IT_number 2
_symmetry_cell_setting triclinic
_symmetry_space_group_name_Hall '-P 1'
_symmetry_space_group_name_H-M 'P -1'
_atom_sites_solution_hydrogens difmap
_atom_sites_solution_primary direct
_atom_sites_solution_secondary difmap
_audit_creation_method SHELXL-97
_cell_angle_alpha 94.7514(6)
_cell_angle_beta 90.4364(6)
_cell_angle_gamma 103.1196(15)
_cell_formula_units_Z 4
_cell_length_a 8.97530(10)
_cell_length_b 9.4288(2)
_cell_length_c 24.6522(5)
_cell_measurement_reflns_used 42099
_cell_measurement_temperature 143(2)
_cell_volume 2024.04(6)
_computing_cell_refinement DENZO
_computing_data_collection XPRESS
_computing_data_reduction SCALEPACK
_computing_molecular_graphics SHELXTL-PLUS
_computing_publication_material 'SHELXL-97 (Sheldrick, 1997)'
_computing_structure_refinement 'SHELXL-97 (Sheldrick, 1997)'
_computing_structure_solution 'SHELXS-97 (Sheldrick, 1990)'
_diffrn_ambient_temperature 143(2)
_diffrn_measured_fraction_theta_full 0.941
_diffrn_measured_fraction_theta_max 0.941
_diffrn_measurement_device_type 'NONIUS DIP 2020'
_diffrn_measurement_method phi-rotation
_diffrn_radiation_monochromator graphite
_diffrn_radiation_source 'fine-focus sealed tube'
_diffrn_radiation_type MoK\a
_diffrn_radiation_wavelength 0.71073
_diffrn_reflns_av_R_equivalents 0.040
_diffrn_reflns_av_sigmaI/netI 0.0388
_diffrn_reflns_limit_h_max 10
_diffrn_reflns_limit_h_min 0
_diffrn_reflns_limit_k_max 11
_diffrn_reflns_limit_k_min -11
_diffrn_reflns_limit_l_max 29
_diffrn_reflns_limit_l_min -29
_diffrn_reflns_number 42099
_diffrn_reflns_theta_full 25.28
_diffrn_reflns_theta_max 25.28
_diffrn_reflns_theta_min 3.19
_exptl_absorpt_coefficient_mu 0.563
_exptl_absorpt_correction_type none
_exptl_crystal_colour colourless
_exptl_crystal_density_diffrn 1.475
_exptl_crystal_density_method 'not measured'
_exptl_crystal_description block
_exptl_crystal_F_000 928
_exptl_crystal_size_max 0.30
_exptl_crystal_size_mid 0.20
_exptl_crystal_size_min 0.20
_refine_diff_density_max 0.461
_refine_diff_density_min -0.415
_refine_diff_density_rms 0.057
_refine_ls_extinction_method none
_refine_ls_goodness_of_fit_ref 1.045
_refine_ls_hydrogen_treatment mixed
_refine_ls_matrix_type full
_refine_ls_number_parameters 648
_refine_ls_number_reflns 6939
_refine_ls_number_restraints 0
_refine_ls_restrained_S_all 1.045
_refine_ls_R_factor_all 0.0429
_refine_ls_R_factor_gt 0.0381
_refine_ls_shift/su_max 0.001
_refine_ls_shift/su_mean 0.000
_refine_ls_structure_factor_coef Fsqd
_refine_ls_weighting_details 'calc w=1/[\s^2^(Fo^2^)+(0.0415P)^2^+2.1915P] where P=(Fo^2^+2Fc^2^)/3'
_refine_ls_weighting_scheme calc
_refine_ls_wR_factor_gt 0.0970
_refine_ls_wR_factor_ref 0.1013
_reflns_number_gt 6269
_reflns_number_total 6939
_reflns_threshold_expression >2sigma(I)
_cod_data_source_file b401988a.txt
_cod_data_source_block uwe36
_cod_original_sg_symbol_H-M P-1
_cod_database_code 7014145

loop_
_symmetry_equiv_pos_as_xyz
'x, y, z'
'-x, -y, -z'

loop_
_atom_site_label
_atom_site_type_symbol
_atom_site_fract_x
_atom_site_fract_y
_atom_site_fract_z
_atom_site_U_iso_or_equiv
_atom_site_adp_type
_atom_site_occupancy
_atom_site_symmetry_multiplicity
_atom_site_calc_flag
_atom_site_refinement_flags
_atom_site_disorder_assembly
_atom_site_disorder_group
P1 P 0.28217(7) -0.00818(6) 0.63935(2) 0.01909(14) Uani 1 1 d . A .
S1 S 0.20713(7) 0.25023(6) 0.60939(2) 0.02435(14) Uani 1 1 d . . .
O1 O 0.0743(2) 0.30886(19) 0.62028(8) 0.0349(4) Uani 1 1 d . . .
N1 N 0.2113(2) 0.1315(2) 0.65071(8) 0.0235(4) Uani 1 1 d . . .
O2 O 0.2242(2) 0.19832(19) 0.55324(7) 0.0339(4) Uani 1 1 d . . .
C11 C 0.1580(3) -0.1578(2) 0.60130(9) 0.0210(5) Uani 1 1 d . . .
C13 C 0.0305(3) -0.3981(3) 0.56784(11) 0.0327(6) Uani 1 1 d . . .
H13A H 0.000(4) -0.497(4) 0.5656(14) 0.051(9) Uiso 1 1 d . . .
C14 C -0.0238(3) -0.3090(3) 0.53677(10) 0.0319(6) Uani 1 1 d . A .
H14A H -0.092(3) -0.335(3) 0.5097(12) 0.031(7) Uiso 1 1 d . . .
C21 C 0.3090(3) -0.0735(2) 0.70331(9) 0.0210(5) Uani 1 1 d . . .
S22 S 0.15568(8) -0.12824(8) 0.74388(3) 0.03309(16) Uani 1 1 d . A .
C23 C 0.2683(3) -0.1785(3) 0.79105(10) 0.0295(6) Uani 1 1 d . . .
H23A H 0.218(3) -0.218(3) 0.8210(12) 0.037(8) Uiso 1 1 d . . .
C24 C 0.4176(3) -0.1532(3) 0.77763(10) 0.0323(6) Uani 1 1 d . A .
H24A H 0.498(4) -0.176(3) 0.7975(13) 0.042(8) Uiso 1 1 d . . .
C25 C 0.4513(3) -0.0896(3) 0.72618(9) 0.0265(5) Uani 1 1 d . A .
H25A H 0.5491 -0.0635 0.7106 0.032 Uiso 1 1 calc R . .
C31 C 0.4617(3) 0.0194(3) 0.60755(9) 0.0239(5) Uani 1 1 d . . .
C33 C 0.7206(4) 0.1092(4) 0.58545(13) 0.0467(8) Uani 1 1 d . . .
H33A H 0.823(5) 0.177(4) 0.5868(16) 0.074(12) Uiso 1 1 d . . .
C34 C 0.6728(4) -0.0146(4) 0.55351(12) 0.0457(8) Uani 1 1 d . A .
H34A H 0.726(4) -0.048(4) 0.5280(15) 0.054(10) Uiso 1 1 d . . .
C41 C 0.3690(3) 0.3937(2) 0.62729(9) 0.0230(5) Uani 1 1 d . . .
C42 C 0.4641(3) 0.4545(3) 0.58717(11) 0.0340(6) Uani 1 1 d . . .
H42A H 0.442(4) 0.421(4) 0.5515(14) 0.052(9) Uiso 1 1 d . . .
C43 C 0.5903(3) 0.5669(3) 0.60204(11) 0.0388(7) Uani 1 1 d . . .
H43A H 0.664(4) 0.607(4) 0.5753(15) 0.065(11) Uiso 1 1 d . . .
C44 C 0.6243(3) 0.6186(3) 0.65602(11) 0.0306(6) Uani 1 1 d . . .
C45 C 0.5275(3) 0.5565(3) 0.69551(10) 0.0292(5) Uani 1 1 d . . .
H45A H 0.555(3) 0.589(3) 0.7338(12) 0.038(8) Uiso 1 1 d . . .
C46 C 0.3997(3) 0.4445(3) 0.68160(10) 0.0280(5) Uani 1 1 d . . .
H46A H 0.325(4) 0.406(3) 0.7086(12) 0.040(8) Uiso 1 1 d . . .
C47 C 0.7629(4) 0.7394(4) 0.67177(15) 0.0436(7) Uani 1 1 d . . .
H47A H 0.758(4) 0.820(4) 0.6560(15) 0.059(11) Uiso 1 1 d . . .
H47B H 0.851(5) 0.716(4) 0.6596(16) 0.070(12) Uiso 1 1 d . . .
H47C H 0.770(4) 0.755(4) 0.7095(16) 0.059(11) Uiso 1 1 d . . .
S121 S 0.0406(3) -0.1331(3) 0.54795(11) 0.0238(5) Uani 0.612(4) 1 d P A 1
C151 C 0.1417(14) -0.3026(12) 0.6064(4) 0.030(2) Uani 0.612(4) 1 d P A 1
H15A H 0.1976 -0.3390 0.6328 0.037 Uiso 0.612(4) 1 calc PR A 1
S122 S 0.1529(5) -0.3358(5) 0.61725(18) 0.0255(8) Uani 0.388(4) 1 d P A 2
C152 C 0.061(2) -0.1572(18) 0.5606(6) 0.025(4) Uani 0.388(4) 1 d P A 2
H15B H 0.0464 -0.0697 0.5472 0.030 Uiso 0.388(4) 1 calc PR A 2
S321 S 0.4992(5) -0.1050(6) 0.55897(18) 0.0345(8) Uani 0.596(5) 1 d P A 1
C351 C 0.5908(19) 0.1300(16) 0.6183(7) 0.032(3) Uani 0.596(5) 1 d P A 1
H35A H 0.5950 0.2111 0.6443 0.039 Uiso 0.596(5) 1 calc PR A 1
S322 S 0.6113(7) 0.1630(7) 0.6272(3) 0.0315(11) Uani 0.404(5) 1 d P A 2
C352 C 0.513(3) -0.071(3) 0.5668(10) 0.044(8) Uani 0.404(5) 1 d P A 2
H35B H 0.4508 -0.1586 0.5499 0.053 Uiso 0.404(5) 1 calc PR A 2
P2 P 0.66539(7) 0.44375(7) 0.84937(2) 0.02172(14) Uani 1 1 d . B .
S2 S 0.86628(7) 0.72250(7) 0.86281(2) 0.02614(15) Uani 1 1 d . . .
N2 N 0.7120(2) 0.6146(2) 0.84093(8) 0.0268(4) Uani 1 1 d . . .
O3 O 0.9857(2) 0.6472(2) 0.87439(7) 0.0328(4) Uani 1 1 d . . .
O4 O 0.9038(2) 0.8371(2) 0.82676(7) 0.0370(4) Uani 1 1 d . . .
C51 C 0.7612(3) 0.3347(3) 0.80705(9) 0.0242(5) Uani 1 1 d . . .
C53 C 0.8475(4) 0.1320(4) 0.76678(14) 0.0454(8) Uani 1 1 d . . .
H53A H 0.874(4) 0.035(4) 0.7603(13) 0.050(9) Uiso 1 1 d . . .
C54 C 0.8826(4) 0.2333(4) 0.73135(12) 0.0469(8) Uani 1 1 d . B .
H54A H 0.932(5) 0.233(4) 0.6994(17) 0.076(12) Uiso 1 1 d . . .
C61 C 0.6811(3) 0.3932(3) 0.91714(9) 0.0245(5) Uani 1 1 d . . .
S62 S 0.85098(8) 0.38880(9) 0.94942(3) 0.03937(18) Uani 1 1 d . B .
C63 C 0.7629(3) 0.3589(3) 1.00993(11) 0.0355(6) Uani 1 1 d . . .
H63A H 0.820(4) 0.350(3) 1.0396(13) 0.045(9) Uiso 1 1 d . . .
C64 C 0.6113(3) 0.3498(3) 1.00593(10) 0.0303(6) Uani 1 1 d . B .
H64A H 0.547(4) 0.333(3) 1.0335(13) 0.039(8) Uiso 1 1 d . . .
C65 C 0.5628(3) 0.3694(3) 0.95304(9) 0.0251(5) Uani 1 1 d . B .
H65A H 0.4595 0.3665 0.9432 0.030 Uiso 1 1 calc R . .
C71 C 0.4674(3) 0.3910(3) 0.83292(9) 0.0221(5) Uani 1 1 d . . .
S72 S 0.35136(8) 0.50997(7) 0.84654(3) 0.03286(16) Uani 1 1 d . B .
C73 C 0.1925(3) 0.3801(3) 0.82880(11) 0.0366(6) Uani 1 1 d . . .
H73A H 0.104(5) 0.407(4) 0.8303(15) 0.062(11) Uiso 1 1 d . . .
C74 C 0.2227(3) 0.2499(3) 0.81235(13) 0.0401(7) Uani 1 1 d . B .
H74A H 0.143(5) 0.165(4) 0.8016(15) 0.066(11) Uiso 1 1 d . . .
C75 C 0.3834(3) 0.2481(3) 0.81313(10) 0.0241(5) Uani 1 1 d . B .
H75A H 0.4256 0.1667 0.8024 0.029 Uiso 1 1 calc R . .
C81 C 0.8200(3) 0.8058(3) 0.92565(9) 0.0252(5) Uani 1 1 d . . .
C82 C 0.7286(4) 0.9054(3) 0.92572(11) 0.0349(6) Uani 1 1 d . . .
H82A H 0.687(4) 0.929(4) 0.8909(14) 0.055(10) Uiso 1 1 d . . .
C83 C 0.6937(4) 0.9727(3) 0.97466(12) 0.0398(7) Uani 1 1 d . . .
H83A H 0.629(4) 1.041(4) 0.9737(14) 0.056(10) Uiso 1 1 d . . .
C84 C 0.7500(3) 0.9417(3) 1.02404(10) 0.0320(6) Uani 1 1 d . . .
C85 C 0.8393(4) 0.8411(4) 1.02319(11) 0.0427(7) Uani 1 1 d . . .
H85A H 0.879(4) 0.810(4) 1.0564(15) 0.062(11) Uiso 1 1 d . . .
C86 C 0.8749(4) 0.7732(4) 0.97439(11) 0.0427(7) Uani 1 1 d . . .
H86A H 0.938(4) 0.706(4) 0.9735(14) 0.061(11) Uiso 1 1 d . . .
C87 C 0.7126(5) 1.0136(4) 1.07726(13) 0.0443(7) Uani 1 1 d . . .
H87C H 0.673(5) 1.092(5) 1.0720(17) 0.082(14) Uiso 1 1 d . . .
H87B H 0.634(6) 0.955(5) 1.0909(19) 0.089(15) Uiso 1 1 d . . .
H87A H 0.796(6) 1.022(5) 1.102(2) 0.101(16) Uiso 1 1 d . . .
S521 S 0.8375(5) 0.3870(4) 0.74626(19) 0.0341(7) Uani 0.645(5) 1 d P B 1
C551 C 0.7764(19) 0.1957(14) 0.8108(6) 0.041(4) Uani 0.645(5) 1 d P B 1
H55A H 0.7412 0.1436 0.8413 0.049 Uiso 0.645(5) 1 calc PR B 1
S522 S 0.7710(8) 0.1625(7) 0.8200(3) 0.0325(11) Uani 0.355(5) 1 d P B 2
C552 C 0.827(3) 0.387(3) 0.7584(11) 0.039(8) Uani 0.355(5) 1 d P B 2
H55B H 0.8375 0.4802 0.7447 0.046 Uiso 0.355(5) 1 calc PR B 2

loop_
_atom_site_aniso_label
_atom_site_aniso_U_11
_atom_site_aniso_U_22
_atom_site_aniso_U_33
_atom_site_aniso_U_23
_atom_site_aniso_U_13
_atom_site_aniso_U_12
P1 0.0186(3) 0.0210(3) 0.0177(3) 0.0029(2) 0.0003(2) 0.0042(2)
S1 0.0255(3) 0.0212(3) 0.0259(3) 0.0048(2) -0.0048(2) 0.0036(2)
O1 0.0242(10) 0.0293(10) 0.0532(12) 0.0094(8) -0.0049(8) 0.0083(7)
N1 0.0257(11) 0.0202(10) 0.0251(10) 0.0033(8) 0.0022(8) 0.0059(8)
O2 0.0470(12) 0.0284(9) 0.0235(9) 0.0025(7) -0.0079(8) 0.0028(8)
C11 0.0202(13) 0.0222(12) 0.0211(11) 0.0014(9) -0.0009(9) 0.0056(9)
C13 0.0453(17) 0.0229(13) 0.0292(13) -0.0027(10) -0.0011(11) 0.0079(11)
C14 0.0346(16) 0.0374(15) 0.0231(12) 0.0020(11) -0.0042(11) 0.0071(11)
C21 0.0250(13) 0.0198(11) 0.0185(11) 0.0026(8) 0.0002(9) 0.0054(9)
S22 0.0329(4) 0.0405(4) 0.0268(3) 0.0093(3) 0.0046(3) 0.0080(3)
C23 0.0409(16) 0.0271(13) 0.0207(12) 0.0034(10) 0.0015(10) 0.0079(11)
C24 0.0403(17) 0.0348(14) 0.0246(13) 0.0062(10) -0.0028(11) 0.0132(12)
C25 0.0501(16) 0.0228(12) 0.0110(10) 0.0026(9) -0.0024(10) 0.0172(11)
C31 0.0225(13) 0.0310(13) 0.0187(11) 0.0053(9) 0.0006(9) 0.0059(10)
C33 0.0276(17) 0.066(2) 0.0422(17) 0.0208(15) -0.0024(12) -0.0045(14)
C34 0.0365(19) 0.077(2) 0.0287(15) 0.0037(15) 0.0081(12) 0.0238(16)
C41 0.0238(13) 0.0207(11) 0.0250(12) 0.0045(9) -0.0001(9) 0.0054(9)
C42 0.0349(16) 0.0396(15) 0.0231(13) 0.0024(11) 0.0015(10) -0.0002(11)
C43 0.0351(17) 0.0427(16) 0.0321(14) 0.0057(12) 0.0080(11) -0.0055(12)
C44 0.0279(15) 0.0277(13) 0.0344(14) 0.0005(10) 0.0010(10) 0.0032(10)
C45 0.0316(15) 0.0292(13) 0.0252(13) -0.0004(10) -0.0028(10) 0.0049(10)
C46 0.0307(15) 0.0278(13) 0.0239(12) 0.0036(10) 0.0024(10) 0.0031(10)
C47 0.0308(18) 0.0446(19) 0.0474(19) -0.0041(15) 0.0026(13) -0.0053(13)
S121 0.0259(8) 0.0226(11) 0.0227(10) 0.0051(7) -0.0047(6) 0.0040(6)
C151 0.037(4) 0.036(6) 0.022(4) 0.002(3) -0.008(3) 0.018(3)
S122 0.0312(13) 0.0201(15) 0.0262(17) -0.0005(11) -0.0074(11) 0.0089(10)
C152 0.032(7) 0.018(5) 0.028(8) 0.013(4) 0.009(5) 0.009(4)
S321 0.0283(14) 0.0466(19) 0.0276(9) -0.0031(11) 0.0052(9) 0.0086(12)
C351 0.044(7) 0.023(7) 0.028(5) -0.004(4) -0.001(4) 0.006(5)
S322 0.0203(14) 0.029(2) 0.041(2) -0.0035(17) 0.0011(13) -0.0008(13)
C352 0.028(6) 0.045(13) 0.052(13) 0.005(9) -0.014(6) -0.004(7)
P2 0.0204(3) 0.0272(3) 0.0180(3) 0.0016(2) -0.0003(2) 0.0065(2)
S2 0.0260(3) 0.0278(3) 0.0229(3) 0.0017(2) 0.0049(2) 0.0028(2)
N2 0.0281(12) 0.0287(11) 0.0229(10) 0.0013(8) -0.0020(8) 0.0054(8)
O3 0.0253(10) 0.0372(10) 0.0352(10) -0.0020(8) 0.0033(7) 0.0072(7)
O4 0.0449(12) 0.0330(10) 0.0307(10) 0.0095(8) 0.0130(8) 0.0014(8)
C51 0.0191(13) 0.0316(13) 0.0221(12) 0.0011(9) -0.0013(9) 0.0069(9)
C53 0.0331(18) 0.0404(17) 0.062(2) -0.0151(15) -0.0164(14) 0.0145(13)
C54 0.0285(17) 0.084(3) 0.0271(14) -0.0129(15) -0.0011(11) 0.0174(15)
C61 0.0230(13) 0.0289(12) 0.0221(11) 0.0017(9) -0.0026(9) 0.0071(9)
S62 0.0231(4) 0.0665(5) 0.0294(3) 0.0167(3) -0.0036(3) 0.0077(3)
C63 0.0391(17) 0.0433(16) 0.0233(13) 0.0085(11) -0.0061(11) 0.0056(12)
C64 0.0369(16) 0.0320(14) 0.0232(12) 0.0034(10) 0.0045(11) 0.0100(11)
C65 0.0256(14) 0.0261(12) 0.0247(12) 0.0026(9) 0.0015(9) 0.0078(10)
C71 0.0225(13) 0.0281(12) 0.0180(11) 0.0022(9) -0.0011(8) 0.0106(9)
S72 0.0324(4) 0.0342(4) 0.0346(3) 0.0010(3) -0.0032(3) 0.0139(3)
C73 0.0247(16) 0.0495(17) 0.0396(15) 0.0034(12) -0.0044(11) 0.0170(12)
C74 0.0259(16) 0.0389(16) 0.0525(18) -0.0028(13) -0.0113(12) 0.0042(12)
C75 0.0135(12) 0.0269(12) 0.0313(13) 0.0030(10) -0.0090(9) 0.0035(9)
C81 0.0245(13) 0.0244(12) 0.0235(12) 0.0012(9) 0.0028(9) -0.0008(9)
C82 0.0498(18) 0.0307(14) 0.0265(13) 0.0031(11) 0.0007(11) 0.0138(12)
C83 0.055(2) 0.0337(15) 0.0347(15) 0.0010(12) 0.0032(13) 0.0183(14)
C84 0.0377(16) 0.0279(13) 0.0273(13) -0.0012(10) 0.0030(10) 0.0023(11)
C85 0.052(2) 0.0572(19) 0.0228(13) -0.0004(12) -0.0058(12) 0.0229(15)
C86 0.050(2) 0.0552(19) 0.0309(14) -0.0002(13) -0.0045(12) 0.0299(15)
C87 0.059(2) 0.0411(18) 0.0322(16) -0.0029(13) 0.0054(14) 0.0123(16)
S521 0.0374(10) 0.0475(12) 0.0212(17) 0.0049(11) 0.0064(9) 0.0169(9)
C551 0.033(4) 0.042(7) 0.045(5) 0.014(4) 0.002(3) 0.000(4)
S522 0.0282(15) 0.029(2) 0.040(2) 0.0025(18) 0.0071(13) 0.0067(14)
C552 0.039(11) 0.071(12) 0.016(12) -0.026(8) -0.016(8) 0.044(9)

loop_
_atom_type_symbol
_atom_type_description
_atom_type_scat_dispersion_real
_atom_type_scat_dispersion_imag
_atom_type_scat_source
C C 0.0033 0.0016 'International Tables Vol C Tables 4.2.6.8 and 6.1.1.4'
H H 0.0000 0.0000 'International Tables Vol C Tables 4.2.6.8 and 6.1.1.4'
N N 0.0061 0.0033 'International Tables Vol C Tables 4.2.6.8 and 6.1.1.4'
O O 0.0106 0.0060 'International Tables Vol C Tables 4.2.6.8 and 6.1.1.4'
S S 0.1246 0.1234 'International Tables Vol C Tables 4.2.6.8 and 6.1.1.4'
P P 0.1023 0.0942 'International Tables Vol C Tables 4.2.6.8 and 6.1.1.4'

loop_
_geom_angle_atom_site_label_1
_geom_angle_atom_site_label_2
_geom_angle_atom_site_label_3
_geom_angle
_geom_angle_site_symmetry_1
_geom_angle_site_symmetry_3
_geom_angle_publ_flag
N1 P1 C31 116.83(11) . . ?
N1 P1 C21 107.18(10) . . ?
C31 P1 C21 106.42(11) . . ?
N1 P1 C11 113.93(11) . . ?
C31 P1 C11 106.79(11) . . ?
C21 P1 C11 104.79(11) . . ?
O1 S1 O2 115.95(12) . . ?
O1 S1 N1 108.14(11) . . ?
O2 S1 N1 113.15(11) . . ?
O1 S1 C41 106.64(11) . . ?
O2 S1 C41 106.95(11) . . ?
N1 S1 C41 105.27(11) . . ?
S1 N1 P1 125.57(13) . . ?
C152 C11 C151 102.5(9) . . ?
C152 C11 S121 7.3(8) . . ?
C151 C11 S121 109.8(5) . . ?
C152 C11 S122 111.1(8) . . ?
C151 C11 S122 8.8(6) . . ?
S121 C11 S122 118.4(2) . . ?
C152 C11 P1 129.4(7) . . ?
C151 C11 P1 128.1(5) . . ?
S121 C11 P1 122.09(16) . . ?
S122 C11 P1 119.52(19) . . ?
C14 C13 C151 106.2(4) . . ?
C14 C13 S122 122.1(3) . . ?
C151 C13 S122 16.1(4) . . ?
C14 C13 H13A 126(2) . . ?
C151 C13 H13A 128(2) . . ?
S122 C13 H13A 112(2) . . ?
C13 C14 C152 102.6(5) . . ?
C13 C14 S121 119.0(2) . . ?
C152 C14 S121 16.5(4) . . ?
C13 C14 H14A 127.2(19) . . ?
C152 C14 H14A 130.2(19) . . ?
S121 C14 H14A 113.7(19) . . ?
C25 C21 S22 113.44(17) . . ?
C25 C21 P1 126.31(18) . . ?
S22 C21 P1 120.24(14) . . ?
C23 S22 C21 91.58(12) . . ?
C24 C23 S22 113.0(2) . . ?
C24 C23 H23A 131.4(19) . . ?
S22 C23 H23A 115.5(19) . . ?
C23 C24 C25 114.7(2) . . ?
C23 C24 H24A 126(2) . . ?
C25 C24 H24A 119(2) . . ?
C21 C25 C24 107.2(2) . . ?
C21 C25 H25A 126.4 . . ?
C24 C25 H25A 126.4 . . ?
C351 C31 C352 101.6(13) . . ?
C351 C31 S321 109.6(8) . . ?
C352 C31 S321 8.0(12) . . ?
C351 C31 S322 6.6(9) . . ?
C352 C31 S322 108.0(11) . . ?
S321 C31 S322 116.0(3) . . ?
C351 C31 P1 129.2(7) . . ?
C352 C31 P1 129.1(11) . . ?
S321 C31 P1 121.1(2) . . ?
S322 C31 P1 122.7(2) . . ?
C34 C33 C351 106.9(5) . . ?
C34 C33 S322 120.7(3) . . ?
C351 C33 S322 13.8(6) . . ?
C34 C33 H33A 128(2) . . ?
C351 C33 H33A 125(2) . . ?
S322 C33 H33A 112(2) . . ?
C33 C34 C352 105.9(9) . . ?
C33 C34 S321 118.0(3) . . ?
C352 C34 S321 12.2(10) . . ?
C33 C34 H34A 125(2) . . ?
C352 C34 H34A 129(3) . . ?
S321 C34 H34A 117(2) . . ?
C42 C41 C46 120.4(2) . . ?
C42 C41 S1 119.99(19) . . ?
C46 C41 S1 119.63(18) . . ?
C41 C42 C43 119.1(2) . . ?
C41 C42 H42A 120(2) . . ?
C43 C42 H42A 121(2) . . ?
C44 C43 C42 121.6(2) . . ?
C44 C43 H43A 117(2) . . ?
C42 C43 H43A 121(2) . . ?
C43 C44 C45 118.4(2) . . ?
C43 C44 C47 121.2(3) . . ?
C45 C44 C47 120.5(3) . . ?
C44 C45 C46 121.1(2) . . ?
C44 C45 H45A 118.1(18) . . ?
C46 C45 H45A 120.7(18) . . ?
C41 C46 C45 119.4(2) . . ?
C41 C46 H46A 118.4(18) . . ?
C45 C46 H46A 121.9(18) . . ?
C44 C47 H47A 111(2) . . ?
C44 C47 H47B 112(3) . . ?
H47A C47 H47B 105(3) . . ?
C44 C47 H47C 109(2) . . ?
H47A C47 H47C 112(3) . . ?
H47B C47 H47C 109(3) . . ?
C14 S121 C11 90.70(17) . . ?
C11 C151 C13 114.3(6) . . ?
C11 C151 H15A 122.8 . . ?
C13 C151 H15A 122.8 . . ?
C13 S122 C11 89.7(2) . . ?
C11 C152 C14 114.4(9) . . ?
C11 C152 H15B 122.8 . . ?
C14 C152 H15B 122.8 . . ?
C34 S321 C31 92.5(3) . . ?
C31 C351 C33 112.9(9) . . ?
C31 C351 H35A 123.6 . . ?
C33 C351 H35A 123.6 . . ?
C33 S322 C31 92.7(3) . . ?
C31 C352 C34 112.7(15) . . ?
C31 C352 H35B 123.6 . . ?
C34 C352 H35B 123.6 . . ?
N2 P2 C51 114.42(11) . . ?
N2 P2 C71 104.73(11) . . ?
C51 P2 C71 108.68(11) . . ?
N2 P2 C61 116.99(11) . . ?
C51 P2 C61 106.81(11) . . ?
C71 P2 C61 104.51(11) . . ?
O4 S2 O3 116.73(12) . . ?
O4 S2 N2 108.02(12) . . ?
O3 S2 N2 112.84(11) . . ?
O4 S2 C81 106.25(11) . . ?
O3 S2 C81 107.11(11) . . ?
N2 S2 C81 105.05(11) . . ?
S2 N2 P2 124.90(14) . . ?
C551 C51 C552 109.8(15) . . ?
C551 C51 S522 7.4(8) . . ?
C552 C51 S522 117.2(13) . . ?
C551 C51 S521 106.6(7) . . ?
C552 C51 S521 3.7(14) . . ?
S522 C51 S521 114.1(3) . . ?
C551 C51 P2 130.3(7) . . ?
C552 C51 P2 119.8(13) . . ?
S522 C51 P2 123.0(2) . . ?
S521 C51 P2 122.7(2) . . ?
C54 C53 C551 106.2(5) . . ?
C54 C53 S522 121.1(4) . . ?
C551 C53 S522 15.0(6) . . ?
C54 C53 H53A 121.7(19) . . ?
C551 C53 H53A 132(2) . . ?
S522 C53 H53A 117(2) . . ?
C53 C54 S521 117.6(3) . . ?
C53 C54 C552 107.7(9) . . ?
S521 C54 C552 10.0(10) . . ?
C53 C54 H54A 131(3) . . ?
S521 C54 H54A 111(3) . . ?
C552 C54 H54A 121(3) . . ?
C65 C61 S62 110.29(18) . . ?
C65 C61 P2 124.77(18) . . ?
S62 C61 P2 124.52(14) . . ?
C63 S62 C61 91.85(13) . . ?
C64 C63 S62 112.3(2) . . ?
C64 C63 H63A 129(2) . . ?
S62 C63 H63A 119(2) . . ?
C63 C64 C65 112.7(2) . . ?
C63 C64 H64A 125(2) . . ?
C65 C64 H64A 123(2) . . ?
C61 C65 C64 112.9(2) . . ?
C61 C65 H65A 123.6 . . ?
C64 C65 H65A 123.6 . . ?
C75 C71 S72 112.47(18) . . ?
C75 C71 P2 126.54(18) . . ?
S72 C71 P2 120.68(14) . . ?
C73 S72 C71 92.23(13) . . ?
C74 C73 S72 112.9(2) . . ?
C74 C73 H73A 130(3) . . ?
S72 C73 H73A 117(2) . . ?
C73 C74 C75 114.7(3) . . ?
C73 C74 H74A 122(2) . . ?
C75 C74 H74A 123(2) . . ?
C71 C75 C74 107.7(2) . . ?
C71 C75 H75A 126.1 . . ?
C74 C75 H75A 126.1 . . ?
C86 C81 C82 119.6(2) . . ?
C86 C81 S2 120.9(2) . . ?
C82 C81 S2 119.48(19) . . ?
C81 C82 C83 119.9(3) . . ?
C81 C82 H82A 120(2) . . ?
C83 C82 H82A 120(2) . . ?
C82 C83 C84 121.0(3) . . ?
C82 C83 H83A 118(2) . . ?
C84 C83 H83A 121(2) . . ?
C85 C84 C83 118.3(2) . . ?
C85 C84 C87 120.3(3) . . ?
C83 C84 C87 121.5(3) . . ?
C84 C85 C86 121.1(3) . . ?
C84 C85 H85A 123(2) . . ?
C86 C85 H85A 116(2) . . ?
C81 C86 C85 120.1(3) . . ?
C81 C86 H86A 118(2) . . ?
C85 C86 H86A 121(2) . . ?
C84 C87 H87C 111(3) . . ?
C84 C87 H87B 109(3) . . ?
H87C C87 H87B 101(4) . . ?
C84 C87 H87A 108(3) . . ?
H87C C87 H87A 121(4) . . ?
H87B C87 H87A 106(4) . . ?
C54 S521 C51 92.8(2) . . ?
C51 C551 C53 116.8(9) . . ?
C51 C551 H55A 121.6 . . ?
C53 C551 H55A 121.6 . . ?
C53 S522 C51 94.4(4) . . ?
C51 C552 C54 99.5(17) . . ?
C51 C552 H55B 130.2 . . ?
C54 C552 H55B 130.2 . . ?

loop_
_geom_bond_atom_site_label_1
_geom_bond_atom_site_label_2
_geom_bond_distance
_geom_bond_site_symmetry_2
_geom_bond_publ_flag
P1 N1 1.594(2) . ?
P1 C31 1.773(2) . ?
P1 C21 1.774(2) . ?
P1 C11 1.778(2) . ?
S1 O1 1.4415(19) . ?
S1 O2 1.4504(18) . ?
S1 N1 1.581(2) . ?
S1 C41 1.770(2) . ?
C11 C152 1.323(15) . ?
C11 C151 1.356(11) . ?
C11 S121 1.743(3) . ?
C11 S122 1.746(4) . ?
C13 C14 1.347(4) . ?
C13 C151 1.465(13) . ?
C13 S122 1.613(5) . ?
C13 H13A 0.90(4) . ?
C14 C152 1.528(19) . ?
C14 S121 1.628(4) . ?
C14 H14A 0.88(3) . ?
C21 C25 1.436(3) . ?
C21 S22 1.716(2) . ?
S22 C23 1.700(3) . ?
C23 C24 1.356(4) . ?
C23 H23A 0.93(3) . ?
C24 C25 1.452(3) . ?
C24 H24A 0.95(3) . ?
C25 H25A 0.9500 . ?
C31 C351 1.378(14) . ?
C31 C352 1.41(2) . ?
C31 S321 1.695(5) . ?
C31 S322 1.711(6) . ?
C33 C34 1.334(5) . ?
C33 C351 1.464(19) . ?
C33 S322 1.560(7) . ?
C33 H33A 0.99(4) . ?
C34 C352 1.46(3) . ?
C34 S321 1.610(6) . ?
C34 H34A 0.87(4) . ?
C41 C42 1.386(4) . ?
C41 C46 1.388(3) . ?
C42 C43 1.387(4) . ?
C42 H42A 0.91(3) . ?
C43 C44 1.386(4) . ?
C43 H43A 0.98(4) . ?
C44 C45 1.387(4) . ?
C44 C47 1.507(4) . ?
C45 C46 1.390(4) . ?
C45 H45A 0.98(3) . ?
C46 H46A 0.98(3) . ?
C47 H47A 0.89(4) . ?
C47 H47B 0.91(4) . ?
C47 H47C 0.93(4) . ?
C151 H15A 0.9500 . ?
C152 H15B 0.9500 . ?
C351 H35A 0.9500 . ?
C352 H35B 0.9500 . ?
P2 N2 1.601(2) . ?
P2 C51 1.767(2) . ?
P2 C71 1.768(2) . ?
P2 C61 1.788(2) . ?
S2 O4 1.4389(18) . ?
S2 O3 1.4518(19) . ?
S2 N2 1.582(2) . ?
S2 C81 1.773(2) . ?
C51 C551 1.358(13) . ?
C51 C552 1.42(3) . ?
C51 S522 1.701(7) . ?
C51 S521 1.715(5) . ?
C53 C54 1.334(5) . ?
C53 C551 1.422(16) . ?
C53 S522 1.521(7) . ?
C53 H53A 1.00(3) . ?
C54 S521 1.606(6) . ?
C54 C552 1.73(3) . ?
C54 H54A 0.91(4) . ?
C61 C65 1.379(3) . ?
C61 S62 1.725(2) . ?
S62 C63 1.708(3) . ?
C63 C64 1.346(4) . ?
C63 H63A 0.91(3) . ?
C64 C65 1.411(3) . ?
C64 H64A 0.90(3) . ?
C65 H65A 0.9500 . ?
C71 C75 1.430(3) . ?
C71 S72 1.711(2) . ?
S72 C73 1.683(3) . ?
C73 C74 1.347(4) . ?
C73 H73A 0.89(4) . ?
C74 C75 1.446(4) . ?
C74 H74A 0.96(4) . ?
C75 H75A 0.9500 . ?
C81 C86 1.379(4) . ?
C81 C82 1.380(4) . ?
C82 C83 1.388(4) . ?
C82 H82A 0.99(4) . ?
C83 C84 1.392(4) . ?
C83 H83A 0.97(4) . ?
C84 C85 1.373(4) . ?
C84 C87 1.502(4) . ?
C85 C86 1.390(4) . ?
C85 H85A 0.98(4) . ?
C86 H86A 0.94(4) . ?
C87 H87C 0.91(5) . ?
C87 H87B 0.88(5) . ?
C87 H87A 0.95(5) . ?
C551 H55A 0.9500 . ?
C552 H55B 0.9500 . ?

loop_
_geom_torsion_atom_site_label_1
_geom_torsion_atom_site_label_2
_geom_torsion_atom_site_label_3
_geom_torsion_atom_site_label_4
_geom_torsion
_geom_torsion_site_symmetry_1
_geom_torsion_site_symmetry_2
_geom_torsion_site_symmetry_3
_geom_torsion_site_symmetry_4
_geom_torsion_publ_flag
O1 S1 N1 P1 150.37(15) . . . . ?
O2 S1 N1 P1 20.5(2) . . . . ?
C41 S1 N1 P1 -95.94(16) . . . . ?
C31 P1 N1 S1 43.93(19) . . . . ?
C21 P1 N1 S1 163.14(15) . . . . ?
C11 P1 N1 S1 -81.42(17) . . . . ?
N1 P1 C11 C152 37.2(10) . . . . ?
C31 P1 C11 C152 -93.3(10) . . . . ?
C21 P1 C11 C152 154.0(10) . . . . ?
N1 P1 C11 C151 -144.3(7) . . . . ?
C31 P1 C11 C151 85.1(7) . . . . ?
C21 P1 C11 C151 -27.5(7) . . . . ?
N1 P1 C11 S121 38.1(2) . . . . ?
C31 P1 C11 S121 -92.4(2) . . . . ?
C21 P1 C11 S121 154.98(18) . . . . ?
N1 P1 C11 S122 -142.1(2) . . . . ?
C31 P1 C11 S122 87.4(2) . . . . ?
C21 P1 C11 S122 -25.2(2) . . . . ?
C151 C13 C14 C152 -0.8(9) . . . . ?
S122 C13 C14 C152 1.3(7) . . . . ?
C151 C13 C14 S121 0.2(6) . . . . ?
S122 C13 C14 S121 2.3(5) . . . . ?
N1 P1 C21 C25 -121.3(2) . . . . ?
C31 P1 C21 C25 4.4(2) . . . . ?
C11 P1 C21 C25 117.3(2) . . . . ?
N1 P1 C21 S22 59.95(16) . . . . ?
C31 P1 C21 S22 -174.35(14) . . . . ?
C11 P1 C21 S22 -61.43(16) . . . . ?
C25 C21 S22 C23 -1.52(19) . . . . ?
P1 C21 S22 C23 177.38(15) . . . . ?
C21 S22 C23 C24 1.0(2) . . . . ?
S22 C23 C24 C25 -0.2(3) . . . . ?
S22 C21 C25 C24 1.6(2) . . . . ?
P1 C21 C25 C24 -177.23(18) . . . . ?
C23 C24 C25 C21 -0.9(3) . . . . ?
N1 P1 C31 C351 44.2(10) . . . . ?
C21 P1 C31 C351 -75.4(10) . . . . ?
C11 P1 C31 C351 173.1(10) . . . . ?
N1 P1 C31 C352 -140.0(16) . . . . ?
C21 P1 C31 C352 100.4(16) . . . . ?
C11 P1 C31 C352 -11.2(16) . . . . ?
N1 P1 C31 S321 -140.0(3) . . . . ?
C21 P1 C31 S321 100.4(3) . . . . ?
C11 P1 C31 S321 -11.2(3) . . . . ?
N1 P1 C31 S322 45.3(4) . . . . ?
C21 P1 C31 S322 -74.3(3) . . . . ?
C11 P1 C31 S322 174.1(3) . . . . ?
C351 C33 C34 C352 -0.3(15) . . . . ?
S322 C33 C34 C352 1.3(13) . . . . ?
C351 C33 C34 S321 -0.9(8) . . . . ?
S322 C33 C34 S321 0.7(6) . . . . ?
O1 S1 C41 C42 -111.6(2) . . . . ?
O2 S1 C41 C42 13.0(2) . . . . ?
N1 S1 C41 C42 133.7(2) . . . . ?
O1 S1 C41 C46 68.4(2) . . . . ?
O2 S1 C41 C46 -166.9(2) . . . . ?
N1 S1 C41 C46 -46.3(2) . . . . ?
C46 C41 C42 C43 -0.1(4) . . . . ?
S1 C41 C42 C43 179.9(2) . . . . ?
C41 C42 C43 C44 0.7(5) . . . . ?
C42 C43 C44 C45 -0.9(4) . . . . ?
C42 C43 C44 C47 179.1(3) . . . . ?
C43 C44 C45 C46 0.4(4) . . . . ?
C47 C44 C45 C46 -179.6(3) . . . . ?
C42 C41 C46 C45 -0.4(4) . . . . ?
S1 C41 C46 C45 179.6(2) . . . . ?
C44 C45 C46 C41 0.3(4) . . . . ?
C13 C14 S121 C11 -0.7(3) . . . . ?
C152 C14 S121 C11 3(2) . . . . ?
C152 C11 S121 C14 -7(6) . . . . ?
C151 C11 S121 C14 1.1(6) . . . . ?
S122 C11 S121 C14 -0.8(3) . . . . ?
P1 C11 S121 C14 179.04(17) . . . . ?
C152 C11 C151 C13 -0.3(11) . . . . ?
S121 C11 C151 C13 -1.3(10) . . . . ?
S122 C11 C151 C13 168(5) . . . . ?
P1 C11 C151 C13 -179.0(4) . . . . ?
C14 C13 C151 C11 0.8(9) . . . . ?
S122 C13 C151 C11 -173(3) . . . . ?
C14 C13 S122 C11 -2.2(4) . . . . ?
C151 C13 S122 C11 5(2) . . . . ?
C152 C11 S122 C13 2.4(9) . . . . ?
C151 C11 S122 C13 -10(4) . . . . ?
S121 C11 S122 C13 1.6(3) . . . . ?
P1 C11 S122 C13 -178.19(19) . . . . ?
C151 C11 C152 C14 -0.3(13) . . . . ?
S121 C11 C152 C14 172(7) . . . . ?
S122 C11 C152 C14 -2.2(13) . . . . ?
P1 C11 C152 C14 178.5(5) . . . . ?
C13 C14 C152 C11 0.8(13) . . . . ?
S121 C14 C152 C11 -176(4) . . . . ?
C33 C34 S321 C31 0.8(4) . . . . ?
C352 C34 S321 C31 -2(6) . . . . ?
C351 C31 S321 C34 -0.4(9) . . . . ?
C352 C31 S321 C34 3(10) . . . . ?
S322 C31 S321 C34 -1.9(4) . . . . ?
P1 C31 S321 C34 -176.9(2) . . . . ?
C352 C31 C351 C33 -0.5(18) . . . . ?
S321 C31 C351 C33 0.0(14) . . . . ?
S322 C31 C351 C33 168(10) . . . . ?
P1 C31 C351 C33 176.1(5) . . . . ?
C34 C33 C351 C31 0.5(14) . . . . ?
S322 C33 C351 C31 -174(5) . . . . ?
C34 C33 S322 C31 -1.7(5) . . . . ?
C351 C33 S322 C31 4(4) . . . . ?
C351 C31 S322 C33 -10(9) . . . . ?
C352 C31 S322 C33 1.4(14) . . . . ?
S321 C31 S322 C33 2.2(5) . . . . ?
P1 C31 S322 C33 177.1(2) . . . . ?
C351 C31 C352 C34 0(2) . . . . ?
S321 C31 C352 C34 -176(12) . . . . ?
S322 C31 C352 C34 -1(2) . . . . ?
P1 C31 C352 C34 -176.3(8) . . . . ?
C33 C34 C352 C31 0(2) . . . . ?
S321 C34 C352 C31 177(8) . . . . ?
O4 S2 N2 P2 151.16(15) . . . . ?
O3 S2 N2 P2 20.60(19) . . . . ?
C81 S2 N2 P2 -95.75(17) . . . . ?
C51 P2 N2 S2 -75.88(17) . . . . ?
C71 P2 N2 S2 165.24(14) . . . . ?
C61 P2 N2 S2 50.1(2) . . . . ?
N2 P2 C51 C551 163.9(10) . . . . ?
C71 P2 C51 C551 -79.4(10) . . . . ?
C61 P2 C51 C551 32.8(10) . . . . ?
N2 P2 C51 C552 -21.3(14) . . . . ?
C71 P2 C51 C552 95.3(14) . . . . ?
C61 P2 C51 C552 -152.4(14) . . . . ?
N2 P2 C51 S522 162.1(3) . . . . ?
C71 P2 C51 S522 -81.2(4) . . . . ?
C61 P2 C51 S522 31.0(4) . . . . ?
N2 P2 C51 S521 -23.9(3) . . . . ?
C71 P2 C51 S521 92.8(2) . . . . ?
C61 P2 C51 S521 -155.0(2) . . . . ?
C551 C53 C54 S521 -0.6(8) . . . . ?
S522 C53 C54 S521 -1.5(5) . . . . ?
C551 C53 C54 C552 1.2(13) . . . . ?
S522 C53 C54 C552 0.3(11) . . . . ?
N2 P2 C61 C65 94.8(2) . . . . ?
C51 P2 C61 C65 -135.5(2) . . . . ?
C71 P2 C61 C65 -20.5(2) . . . . ?
N2 P2 C61 S62 -77.02(19) . . . . ?
C51 P2 C61 S62 52.67(19) . . . . ?
C71 P2 C61 S62 167.74(15) . . . . ?
C65 C61 S62 C63 -1.0(2) . . . . ?
P2 C61 S62 C63 171.83(18) . . . . ?
C61 S62 C63 C64 1.1(2) . . . . ?
S62 C63 C64 C65 -0.9(3) . . . . ?
S62 C61 C65 C64 0.7(3) . . . . ?
P2 C61 C65 C64 -172.14(19) . . . . ?
C63 C64 C65 C61 0.2(3) . . . . ?
N2 P2 C71 C75 153.4(2) . . . . ?
C51 P2 C71 C75 30.7(2) . . . . ?
C61 P2 C71 C75 -83.0(2) . . . . ?
N2 P2 C71 S72 -33.38(17) . . . . ?
C51 P2 C71 S72 -156.07(14) . . . . ?
C61 P2 C71 S72 90.17(16) . . . . ?
C75 C71 S72 C73 1.24(19) . . . . ?
P2 C71 S72 C73 -172.87(16) . . . . ?
C71 S72 C73 C74 -0.6(2) . . . . ?
S72 C73 C74 C75 -0.1(4) . . . . ?
S72 C71 C75 C74 -1.4(3) . . . . ?
P2 C71 C75 C74 172.24(19) . . . . ?
C73 C74 C75 C71 1.0(3) . . . . ?
O4 S2 C81 C86 -136.0(2) . . . . ?
O3 S2 C81 C86 -10.6(3) . . . . ?
N2 S2 C81 C86 109.6(3) . . . . ?
O4 S2 C81 C82 43.5(2) . . . . ?
O3 S2 C81 C82 168.9(2) . . . . ?
N2 S2 C81 C82 -70.8(2) . . . . ?
C86 C81 C82 C83 0.5(4) . . . . ?
S2 C81 C82 C83 -179.1(2) . . . . ?
C81 C82 C83 C84 0.3(5) . . . . ?
C82 C83 C84 C85 -1.0(5) . . . . ?
C82 C83 C84 C87 -179.8(3) . . . . ?
C83 C84 C85 C86 1.0(5) . . . . ?
C87 C84 C85 C86 179.9(3) . . . . ?
C82 C81 C86 C85 -0.5(5) . . . . ?
S2 C81 C86 C85 179.1(3) . . . . ?
C84 C85 C86 C81 -0.3(5) . . . . ?
C53 C54 S521 C51 0.7(4) . . . . ?
C552 C54 S521 C51 -9(6) . . . . ?
C551 C51 S521 C54 -0.5(8) . . . . ?
C552 C51 S521 C54 148(21) . . . . ?
S522 C51 S521 C54 0.1(4) . . . . ?
P2 C51 S521 C54 -174.35(19) . . . . ?
C552 C51 C551 C53 -1.7(19) . . . . ?
S522 C51 C551 C53 -175(9) . . . . ?
S521 C51 C551 C53 0.3(14) . . . . ?
P2 C51 C551 C53 173.5(6) . . . . ?
C54 C53 C551 C51 0.1(14) . . . . ?
S522 C53 C551 C51 177(5) . . . . ?
C54 C53 S522 C51 1.3(5) . . . . ?
C551 C53 S522 C51 -2(3) . . . . ?
C551 C51 S522 C53 4(7) . . . . ?
C552 C51 S522 C53 -2.9(14) . . . . ?
S521 C51 S522 C53 -0.7(5) . . . . ?
P2 C51 S522 C53 173.7(2) . . . . ?
C551 C51 C552 C54 2.1(18) . . . . ?
S522 C51 C552 C54 3.1(18) . . . . ?
S521 C51 C552 C54 -30(20) . . . . ?
P2 C51 C552 C54 -173.7(5) . . . . ?
C53 C54 C552 C51 -2.1(17) . . . . ?
S521 C54 C552 C51 169(8) . . . . ?
